data_7050534
loop_
_publ_author_name
'Choudhury, Chirantan Roy'
'Dey, Subrata Kumar'
'Karmakar, Ruma'
'Wu, Chuan-De'
'Lu, Can-Zhong'
'El Fallah, M. Salah'
'Mitra, Samiran'

_publ_section_title
;
 First report of singly phenoxo-bridged copper(ii) dimeric complexes:
 synthesis, crystal structure and low-temperature magnetic behaviour
 studyElectronic supplementary information (ESI) available: structural
 data for compounds 1, 3, 2. See
 http://www.rsc.org/suppdata/nj/b3/b300217a/
;
_journal_issue 9
_journal_name_full 'New Journal of Chemistry'
_journal_page_first 1360
_journal_paper_doi 10.1039/b300217a
_journal_volume 27
_journal_year 2003
_chemical_formula_sum 'C25 H36 Cl Cu2 N5 O9 S'
_chemical_formula_weight 745.18
_chemical_name_systematic
;
?
;
_space_group_IT_number 14
_symmetry_cell_setting monoclinic
_symmetry_space_group_name_Hall '-P 2ybc'
_symmetry_space_group_name_H-M 'P 1 21/c 1'
_atom_sites_solution_hydrogens geom
_atom_sites_solution_primary direct
_atom_sites_solution_secondary difmap
_audit_creation_method SHELXL-97
_cell_angle_alpha 90.00
_cell_angle_beta 102.184(1)
_cell_angle_gamma 90.00
_cell_formula_units_Z 4
_cell_length_a 16.6049(3)
_cell_length_b 13.7745(3)
_cell_length_c 13.7888(4)
_cell_measurement_reflns_used 1945
_cell_measurement_temperature 293(2)
_cell_measurement_theta_max 23.00
_cell_measurement_theta_min 1.25
_cell_volume 3082.79(13)
_computing_cell_refinement 'Siemens SMART & SAINT'
_computing_data_collection 'Siemens SMART'
_computing_data_reduction 'Siemens SMART & SAINT'
_computing_molecular_graphics 'SHELXL-97 (Sheldrick, 1997)'
_computing_publication_material 'SHELXL-97 (Sheldrick, 1997)'
_computing_structure_refinement 'SHELXL-97 (Sheldrick, 1997)'
_computing_structure_solution 'SHELXS-97 (Sheldrick, 1997)'
_diffrn_ambient_temperature 293(2)
_diffrn_measured_fraction_theta_full 0.999
_diffrn_measured_fraction_theta_max 0.999
_diffrn_measurement_device_type 'SMART CCD'
_diffrn_measurement_method '\f and \w scans'
_diffrn_radiation_monochromator graphite
_diffrn_radiation_source 'fine-focus sealed tube'
_diffrn_radiation_type MoK\a
_diffrn_radiation_wavelength 0.71073
_diffrn_reflns_av_R_equivalents 0.0807
_diffrn_reflns_av_sigmaI/netI 0.1123
_diffrn_reflns_limit_h_max 17
_diffrn_reflns_limit_h_min -18
_diffrn_reflns_limit_k_max 15
_diffrn_reflns_limit_k_min -12
_diffrn_reflns_limit_l_max 15
_diffrn_reflns_limit_l_min -9
_diffrn_reflns_number 8518
_diffrn_reflns_theta_full 23.00
_diffrn_reflns_theta_max 23.00
_diffrn_reflns_theta_min 1.25
_diffrn_standards_decay_% 0
_diffrn_standards_interval_count 0
_diffrn_standards_interval_time .
_diffrn_standards_number 0
_exptl_absorpt_coefficient_mu 1.592
_exptl_absorpt_correction_T_max 0.8878
_exptl_absorpt_correction_T_min 0.6221
_exptl_absorpt_correction_type empirical
_exptl_absorpt_process_details 'SADABS (Sheldrick, 1996)'
_exptl_crystal_colour Blue
_exptl_crystal_density_diffrn 1.606
_exptl_crystal_density_method 'not measured'
_exptl_crystal_F_000 1536
_exptl_crystal_size_max 0.22
_exptl_crystal_size_mid 0.18
_exptl_crystal_size_min 0.08
_refine_diff_density_max 0.650
_refine_diff_density_min -0.455
_refine_diff_density_rms 0.110
_refine_ls_extinction_coef 0.00000(17)
_refine_ls_extinction_expression Fc^*^=kFc[1+0.001xFc^2^\l^3^/sin(2\q)]^-1/4^
_refine_ls_extinction_method SHELXL
_refine_ls_goodness_of_fit_ref 1.010
_refine_ls_hydrogen_treatment mixed
_refine_ls_matrix_type full
_refine_ls_number_parameters 389
_refine_ls_number_reflns 4281
_refine_ls_number_restraints 0
_refine_ls_restrained_S_all 1.010
_refine_ls_R_factor_gt 0.0821
_refine_ls_shift/su_max 0.000
_refine_ls_shift/su_mean 0.000
_refine_ls_structure_factor_coef Fsqd
_refine_ls_weighting_details 'calc w=1/[\s^2^(Fo^2^)+(0.0321P)^2^+23.9900P] where P=(Fo^2^+2Fc^2^)/3'
_refine_ls_weighting_scheme calc
_refine_ls_wR_factor_gt 0.1410
_refine_ls_wR_factor_ref 0.1657
_reflns_number_gt 2450
_reflns_number_total 4281
_reflns_threshold_expression >2sigma(I)
_cod_data_source_file b300217a.txt
_cod_data_source_block CR4
_cod_depositor_comments
;
The following automatic conversions were performed:
'_symmetry_cell_setting' value 'Monoclinic' changed to 'monoclinic'
according to '/home/saulius/struct/CIF-dictionaries/cif_core.dic'
dictionary named 'cif_core.dic' version 2.4.1 from 2010-06-29.

Automatic conversion script
Id: cif_fix_enum 1527 2010-12-29 10:47:43Z saulius 
;
_cod_original_cell_volume 3082.8(1)
_cod_original_sg_symbol_H-M P2(1)/c
_cod_database_code 7050534
_refine_ls_r_factor_ref 0.1646

loop_
_symmetry_equiv_pos_as_xyz
'x, y, z'
'-x, y+1/2, -z+1/2'
'-x, -y, -z'
'x, -y-1/2, z-1/2'

loop_
_atom_site_label
_atom_site_type_symbol
_atom_site_fract_x
_atom_site_fract_y
_atom_site_fract_z
_atom_site_U_iso_or_equiv
_atom_site_adp_type
_atom_site_occupancy
_atom_site_symmetry_multiplicity
_atom_site_calc_flag
_atom_site_refinement_flags
_atom_site_disorder_assembly
_atom_site_disorder_group
Cu1 Cu 0.70135(7) 0.56431(9) 0.01697(9) 0.0438(4) Uani 1 1 d . . .
Cu2 Cu 0.76605(7) 0.39657(9) 0.18528(9) 0.0430(4) Uani 1 1 d . . .
S1 S 0.53919(17) 0.5661(2) 0.2535(2) 0.0556(8) Uani 1 1 d . . .
Cl1 Cl 1.1298(3) 0.1552(4) -0.1259(3) 0.1023(14) Uani 1 1 d . . .
O1 O 0.6059(4) 0.2303(5) -0.0638(6) 0.060(2) Uani 1 1 d . . .
O2 O 0.8755(4) 0.3130(5) 0.1418(6) 0.060(2) Uani 1 1 d . . .
O3 O 0.6864(4) 0.3203(5) 0.0936(5) 0.0490(18) Uani 1 1 d . . .
O4 O 0.6380(4) 0.4363(5) -0.0694(5) 0.057(2) Uani 1 1 d . . .
H4AO H 0.5952 0.4545 -0.1061 0.069 Uiso 1 1 calc R . .
H4BO H 0.6607 0.3768 -0.0601 0.069 Uiso 1 1 d R . .
O5 O 0.7922(4) 0.4725(4) 0.0735(5) 0.0398(17) Uani 1 1 d . . .
O6 O 1.1685(13) 0.239(2) -0.120(2) 0.354(16) Uani 1 1 d . . .
O7 O 1.0769(8) 0.1634(13) -0.2125(9) 0.197(7) Uani 1 1 d . . .
O8 O 1.0916(10) 0.1618(13) -0.0511(10) 0.213(8) Uani 1 1 d . . .
O9 O 1.1859(12) 0.0929(15) -0.1187(15) 0.304(13) Uani 1 1 d . . .
N1 N 0.6523(5) 0.5433(6) 0.1321(7) 0.053(2) Uani 1 1 d . . .
N2 N 0.6160(5) 0.6703(6) -0.0417(6) 0.048(2) Uani 1 1 d . . .
N3 N 0.8397(5) 0.4808(6) 0.2931(6) 0.050(2) Uani 1 1 d . . .
N4 N 0.7548(5) 0.3133(7) 0.2948(6) 0.051(2) Uani 1 1 d . . .
N5 N 0.7613(5) 0.6101(6) -0.0799(6) 0.052(2) Uani 1 1 d . . .
C1 C 0.6274(6) 0.1762(7) 0.0205(8) 0.047(3) Uani 1 1 d . . .
C2 C 0.7292(6) 0.2250(8) 0.2848(8) 0.055(3) Uani 1 1 d . . .
H2A H 0.7358 0.1884 0.3425 0.067 Uiso 1 1 calc R . .
C3 C 0.7924(7) 0.3537(9) 0.3922(8) 0.070(4) Uani 1 1 d . . .
H3A H 0.8103 0.3019 0.4395 0.084 Uiso 1 1 calc R . .
H3B H 0.7531 0.3940 0.4167 0.084 Uiso 1 1 calc R . .
C4 C 0.9715(7) 0.3684(9) -0.0676(10) 0.068(4) Uani 1 1 d . . .
H4A H 1.0129 0.3454 -0.0976 0.081 Uiso 1 1 calc R . .
C5 C 0.9279(7) 0.4487(9) -0.1042(8) 0.061(3) Uani 1 1 d . . .
H5A H 0.9389 0.4801 -0.1597 0.074 Uiso 1 1 calc R . .
C6 C 0.7252(8) 0.6963(8) -0.1332(9) 0.077(4) Uani 1 1 d . . .
H6A H 0.7376 0.6984 -0.1988 0.093 Uiso 1 1 calc R . .
H6B H 0.7469 0.7545 -0.0975 0.093 Uiso 1 1 calc R . .
C7 C 0.6703(6) 0.2290(8) 0.1058(8) 0.044(3) Uani 1 1 d . . .
C8 C 0.6056(6) 0.5531(7) 0.1833(7) 0.043(3) Uani 1 1 d . . .
C9 C 0.9546(6) 0.3210(8) 0.0136(9) 0.058(3) Uani 1 1 d . . .
H9A H 0.9835 0.2648 0.0367 0.069 Uiso 1 1 calc R . .
C10 C 0.6742(7) 0.0777(8) 0.1984(10) 0.064(3) Uani 1 1 d . . .
H10A H 0.6907 0.0449 0.2582 0.076 Uiso 1 1 calc R . .
C11 C 0.6910(6) 0.1764(7) 0.1935(8) 0.049(3) Uani 1 1 d . . .
C12 C 0.8661(6) 0.4841(7) -0.0581(7) 0.041(2) Uani 1 1 d . . .
C13 C 0.5594(7) 0.1836(8) -0.1493(8) 0.072(4) Uani 1 1 d . . .
H13A H 0.5486 0.2287 -0.2036 0.108 Uiso 1 1 calc R . .
H13B H 0.5083 0.1610 -0.1357 0.108 Uiso 1 1 calc R . .
H13C H 0.5901 0.1294 -0.1665 0.108 Uiso 1 1 calc R . .
C14 C 0.8486(6) 0.4392(7) 0.0262(7) 0.038(2) Uani 1 1 d . . .
C15 C 0.8237(6) 0.5704(8) -0.1020(8) 0.053(3) Uani 1 1 d . . .
H15A H 0.8447 0.5999 -0.1520 0.063 Uiso 1 1 calc R . .
C16 C 0.6343(8) 0.0293(8) 0.1177(10) 0.072(4) Uani 1 1 d . . .
H16A H 0.6231 -0.0366 0.1216 0.087 Uiso 1 1 calc R . .
C17 C 0.8959(6) 0.3554(7) 0.0609(8) 0.046(3) Uani 1 1 d . . .
C18 C 0.6339(7) 0.6895(9) -0.1408(9) 0.072(4) Uani 1 1 d . . .
H18A H 0.6079 0.7498 -0.1670 0.087 Uiso 1 1 calc R . .
H18B H 0.6114 0.6376 -0.1860 0.087 Uiso 1 1 calc R . .
C19 C 0.8653(7) 0.4136(9) 0.3783(9) 0.085(4) Uani 1 1 d . . .
H19A H 0.8866 0.4506 0.4381 0.103 Uiso 1 1 calc R . .
H19B H 0.9087 0.3712 0.3661 0.103 Uiso 1 1 calc R . .
C20 C 0.7982(9) 0.5638(10) 0.3228(11) 0.130(7) Uani 1 1 d . . .
H20A H 0.8357 0.5994 0.3728 0.195 Uiso 1 1 calc R . .
H20B H 0.7520 0.5426 0.3491 0.195 Uiso 1 1 calc R . .
H20C H 0.7792 0.6049 0.2664 0.195 Uiso 1 1 calc R . .
C22 C 0.6100(7) 0.0791(8) 0.0276(10) 0.066(3) Uani 1 1 d . . .
H22A H 0.5817 0.0461 -0.0281 0.079 Uiso 1 1 calc R . .
C23 C 0.9103(7) 0.2201(8) 0.1726(9) 0.073(4) Uani 1 1 d . . .
H23A H 0.9554 0.2073 0.1408 0.110 Uiso 1 1 calc R . .
H23B H 0.8691 0.1707 0.1544 0.110 Uiso 1 1 calc R . .
H23C H 0.9300 0.2198 0.2433 0.110 Uiso 1 1 calc R . .
C24 C 0.9157(8) 0.5157(11) 0.2666(10) 0.105(5) Uani 1 1 d . . .
H24A H 0.9465 0.5537 0.3202 0.158 Uiso 1 1 calc R . .
H24B H 0.9021 0.5551 0.2080 0.158 Uiso 1 1 calc R . .
H24C H 0.9482 0.4613 0.2543 0.158 Uiso 1 1 calc R . .
C25 C 0.6280(7) 0.7570(7) 0.0222(9) 0.080(4) Uani 1 1 d . . .
H25A H 0.5883 0.8056 -0.0053 0.120 Uiso 1 1 calc R . .
H25B H 0.6826 0.7821 0.0263 0.120 Uiso 1 1 calc R . .
H25C H 0.6210 0.7398 0.0875 0.120 Uiso 1 1 calc R . .
C26 C 0.5298(7) 0.6383(8) -0.0572(9) 0.073(4) Uani 1 1 d . . .
H26A H 0.4940 0.6908 -0.0844 0.109 Uiso 1 1 calc R . .
H26B H 0.5178 0.6187 0.0051 0.109 Uiso 1 1 calc R . .
H26C H 0.5211 0.5845 -0.1024 0.109 Uiso 1 1 calc R . .

loop_
_atom_site_aniso_label
_atom_site_aniso_U_11
_atom_site_aniso_U_22
_atom_site_aniso_U_33
_atom_site_aniso_U_23
_atom_site_aniso_U_13
_atom_site_aniso_U_12
Cu1 0.0398(8) 0.0424(7) 0.0471(8) 0.0045(6) 0.0042(6) 0.0029(6)
Cu2 0.0397(7) 0.0459(7) 0.0415(8) 0.0017(6) 0.0045(6) 0.0001(6)
S1 0.0552(18) 0.0553(18) 0.0586(19) -0.0026(16) 0.0171(15) 0.0001(15)
Cl1 0.059(3) 0.165(4) 0.076(3) -0.029(3) -0.002(2) 0.025(3)
O1 0.070(5) 0.040(4) 0.062(5) -0.001(4) -0.007(4) -0.004(4)
O2 0.054(5) 0.057(5) 0.069(6) 0.015(4) 0.016(4) 0.016(4)
O3 0.052(5) 0.040(4) 0.050(5) 0.003(4) -0.001(4) -0.005(4)
O4 0.058(5) 0.042(4) 0.063(5) -0.003(4) -0.008(4) 0.006(4)
O5 0.035(4) 0.039(4) 0.044(4) 0.007(3) 0.006(3) 0.010(3)
O6 0.169(19) 0.46(4) 0.40(4) 0.01(3) -0.03(2) -0.08(2)
O7 0.125(10) 0.35(2) 0.096(9) -0.048(11) -0.024(8) 0.022(12)
O8 0.220(17) 0.32(2) 0.115(11) 0.040(12) 0.072(11) 0.154(16)
O9 0.27(2) 0.30(2) 0.33(2) -0.054(19) 0.041(18) 0.23(2)
N1 0.045(6) 0.058(6) 0.053(6) -0.011(5) 0.003(5) 0.010(5)
N2 0.040(5) 0.043(5) 0.053(6) 0.005(5) -0.004(4) 0.002(4)
N3 0.052(6) 0.060(6) 0.032(5) 0.000(5) -0.004(4) -0.005(5)
N4 0.040(5) 0.062(6) 0.048(6) 0.001(5) 0.004(4) -0.004(5)
N5 0.045(6) 0.051(5) 0.052(6) 0.013(5) -0.004(5) 0.006(5)
C1 0.055(7) 0.041(7) 0.046(7) -0.002(6) 0.014(6) 0.002(6)
C2 0.058(8) 0.057(8) 0.056(8) 0.013(6) 0.022(6) 0.003(6)
C3 0.067(8) 0.092(9) 0.045(7) 0.006(7) -0.001(6) -0.023(7)
C4 0.052(8) 0.078(10) 0.079(10) -0.016(8) 0.025(7) -0.002(7)
C5 0.069(8) 0.079(9) 0.040(7) -0.001(7) 0.022(6) -0.002(7)
C6 0.086(10) 0.064(8) 0.079(9) 0.036(7) 0.011(8) 0.002(7)
C7 0.041(6) 0.041(7) 0.047(7) 0.009(6) 0.004(5) 0.007(5)
C8 0.040(6) 0.042(6) 0.040(7) -0.002(5) -0.004(5) 0.006(5)
C9 0.040(7) 0.063(8) 0.069(9) -0.014(7) 0.009(6) 0.012(6)
C10 0.078(9) 0.039(8) 0.080(9) 0.012(7) 0.028(7) 0.003(6)
C11 0.045(7) 0.041(7) 0.064(8) -0.005(6) 0.020(6) 0.003(5)
C12 0.034(6) 0.048(6) 0.037(6) -0.009(5) 0.001(5) -0.001(5)
C13 0.065(8) 0.073(8) 0.065(8) -0.016(7) -0.013(7) -0.008(7)
C14 0.030(6) 0.052(6) 0.032(6) -0.007(5) 0.006(5) -0.007(5)
C15 0.043(7) 0.064(8) 0.051(7) 0.010(6) 0.011(6) -0.013(6)
C16 0.105(11) 0.032(7) 0.083(10) -0.005(7) 0.029(9) -0.007(7)
C17 0.039(6) 0.046(7) 0.054(7) -0.004(6) 0.014(6) 0.007(5)
C18 0.073(9) 0.062(8) 0.074(10) 0.023(7) -0.003(7) 0.016(7)
C19 0.068(9) 0.099(11) 0.077(10) -0.011(9) -0.012(7) -0.016(8)
C20 0.123(13) 0.109(12) 0.131(14) -0.084(11) -0.036(10) 0.050(10)
C22 0.060(8) 0.058(9) 0.082(10) 0.002(7) 0.019(7) -0.010(6)
C23 0.065(8) 0.066(8) 0.088(10) 0.027(7) 0.016(7) 0.026(7)
C24 0.079(10) 0.144(14) 0.086(11) -0.030(10) 0.006(8) -0.056(10)
C25 0.075(9) 0.045(7) 0.109(11) -0.021(7) -0.007(8) 0.012(6)
C26 0.054(8) 0.066(8) 0.088(10) 0.001(7) -0.012(7) 0.014(6)

loop_
_atom_type_symbol
_atom_type_description
_atom_type_scat_dispersion_real
_atom_type_scat_dispersion_imag
_atom_type_scat_source
C C 0.0033 0.0016 'International Tables Vol C Tables 4.2.6.8 and 6.1.1.4'
H H 0.0000 0.0000 'International Tables Vol C Tables 4.2.6.8 and 6.1.1.4'
N N 0.0061 0.0033 'International Tables Vol C Tables 4.2.6.8 and 6.1.1.4'
O O 0.0106 0.0060 'International Tables Vol C Tables 4.2.6.8 and 6.1.1.4'
S S 0.1246 0.1234 'International Tables Vol C Tables 4.2.6.8 and 6.1.1.4'
Cu Cu 0.3201 1.2651 'International Tables Vol C Tables 4.2.6.8 and 6.1.1.4'
Cl Cl 0.1484 0.1585 'International Tables Vol C Tables 4.2.6.8 and 6.1.1.4'

loop_
_geom_angle_atom_site_label_1
_geom_angle_atom_site_label_2
_geom_angle_atom_site_label_3
_geom_angle
_geom_angle_site_symmetry_1
_geom_angle_site_symmetry_3
_geom_angle_publ_flag
N5 Cu1 N1 167.0(4) . . ?
N5 Cu1 O5 91.1(3) . . ?
N1 Cu1 O5 89.9(3) . . ?
N5 Cu1 N2 84.9(4) . . ?
N1 Cu1 N2 93.1(4) . . ?
O5 Cu1 N2 174.2(3) . . ?
N5 Cu1 O4 98.1(3) . . ?
N1 Cu1 O4 94.9(3) . . ?
O5 Cu1 O4 86.6(2) . . ?
N2 Cu1 O4 98.0(3) . . ?
O3 Cu2 N4 91.3(3) . . ?
O3 Cu2 O5 90.6(3) . . ?
N4 Cu2 O5 172.1(3) . . ?
O3 Cu2 N3 172.8(3) . . ?
N4 Cu2 N3 84.9(3) . . ?
O5 Cu2 N3 94.0(3) . . ?
O3 Cu2 O2 91.5(3) . . ?
N4 Cu2 O2 96.7(3) . . ?
O5 Cu2 O2 75.6(3) . . ?
N3 Cu2 O2 95.0(3) . . ?
O9 Cl1 O6 104.4(15) . . ?
O9 Cl1 O8 117.2(13) . . ?
O6 Cl1 O8 101.7(15) . . ?
O9 Cl1 O7 117.9(12) . . ?
O6 Cl1 O7 101.6(14) . . ?
O8 Cl1 O7 111.1(9) . . ?
C1 O1 C13 117.3(8) . . ?
C17 O2 C23 118.1(8) . . ?
C17 O2 Cu2 109.8(6) . . ?
C23 O2 Cu2 130.8(6) . . ?
C7 O3 Cu2 124.7(6) . . ?
C14 O5 Cu2 119.4(6) . . ?
C14 O5 Cu1 125.4(6) . . ?
Cu2 O5 Cu1 111.5(3) . . ?
C8 N1 Cu1 157.4(8) . . ?
C26 N2 C25 109.6(9) . . ?
C26 N2 C18 107.3(8) . . ?
C25 N2 C18 112.3(9) . . ?
C26 N2 Cu1 114.2(6) . . ?
C25 N2 Cu1 110.0(6) . . ?
C18 N2 Cu1 103.4(6) . . ?
C20 N3 C24 107.4(11) . . ?
C20 N3 C19 110.1(10) . . ?
C24 N3 C19 106.5(9) . . ?
C20 N3 Cu2 113.9(7) . . ?
C24 N3 Cu2 114.5(7) . . ?
C19 N3 Cu2 104.2(6) . . ?
C2 N4 C3 121.7(10) . . ?
C2 N4 Cu2 124.1(8) . . ?
C3 N4 Cu2 113.4(7) . . ?
C15 N5 C6 120.2(10) . . ?
C15 N5 Cu1 126.4(7) . . ?
C6 N5 Cu1 113.4(7) . . ?
O1 C1 C22 124.8(10) . . ?
O1 C1 C7 114.5(9) . . ?
C22 C1 C7 120.6(11) . . ?
N4 C2 C11 127.2(10) . . ?
N4 C3 C19 106.8(9) . . ?
C5 C4 C9 120.4(11) . . ?
C4 C5 C12 119.8(11) . . ?
N5 C6 C18 106.7(9) . . ?
O3 C7 C11 126.5(10) . . ?
O3 C7 C1 117.6(9) . . ?
C11 C7 C1 115.9(10) . . ?
N1 C8 S1 179.1(10) . . ?
C17 C9 C4 120.7(11) . . ?
C16 C10 C11 120.9(12) . . ?
C7 C11 C10 122.4(11) . . ?
C7 C11 C2 119.9(10) . . ?
C10 C11 C2 117.7(11) . . ?
C14 C12 C5 121.5(10) . . ?
C14 C12 C15 122.9(9) . . ?
C5 C12 C15 115.6(10) . . ?
O5 C14 C12 123.0(9) . . ?
O5 C14 C17 120.8(9) . . ?
C12 C14 C17 116.2(9) . . ?
N5 C15 C12 127.3(10) . . ?
C10 C16 C22 119.3(11) . . ?
O2 C17 C9 124.5(10) . . ?
O2 C17 C14 114.1(9) . . ?
C9 C17 C14 121.4(11) . . ?
N2 C18 C6 110.1(9) . . ?
N3 C19 C3 109.7(9) . . ?
C1 C22 C16 120.9(11) . . ?

loop_
_geom_bond_atom_site_label_1
_geom_bond_atom_site_label_2
_geom_bond_distance
_geom_bond_site_symmetry_2
_geom_bond_publ_flag
Cu1 N5 1.933(9) . ?
Cu1 N1 1.952(10) . ?
Cu1 O5 1.996(6) . ?
Cu1 N2 2.077(8) . ?
Cu1 O4 2.260(6) . ?
Cu2 O3 1.936(6) . ?
Cu2 N4 1.937(9) . ?
Cu2 O5 1.985(6) . ?
Cu2 N3 2.070(8) . ?
Cu2 O2 2.334(7) . ?
S1 C8 1.623(12) . ?
Cl1 O9 1.255(13) . ?
Cl1 O6 1.31(3) . ?
Cl1 O8 1.322(13) . ?
Cl1 O7 1.330(12) . ?
O1 C1 1.363(11) . ?
O1 C13 1.420(11) . ?
O2 C17 1.364(12) . ?
O2 C23 1.431(11) . ?
O3 C7 1.303(11) . ?
O5 C14 1.331(10) . ?
N1 C8 1.162(11) . ?
N2 C26 1.470(12) . ?
N2 C25 1.472(12) . ?
N2 C18 1.482(13) . ?
N3 C20 1.438(13) . ?
N3 C24 1.467(13) . ?
N3 C19 1.485(14) . ?
N4 C2 1.285(12) . ?
N4 C3 1.466(13) . ?
N5 C15 1.264(12) . ?
N5 C6 1.458(12) . ?
C1 C22 1.376(14) . ?
C1 C7 1.438(13) . ?
C2 C11 1.448(14) . ?
C3 C19 1.510(15) . ?
C4 C5 1.360(15) . ?
C4 C9 1.375(15) . ?
C5 C12 1.404(13) . ?
C6 C18 1.501(15) . ?
C7 C11 1.390(13) . ?
C9 C17 1.368(13) . ?
C10 C16 1.345(15) . ?
C10 C11 1.393(14) . ?
C12 C14 1.400(13) . ?
C12 C15 1.447(13) . ?
C14 C17 1.420(13) . ?
C16 C22 1.403(15) . ?
